data_2311139
loop_
_publ_author_name
'Thomas, Sajesh P.'
'Sunkari, Jyothi'

_publ_section_title
;
 2-Amino-4-methyl-pyrimidinium dihydrogen phosphate.
;
_journal_coeditor_code DS2227
_journal_issue 'Pt 4'
_journal_name_full 'Acta crystallographica. Section E, Structure reports online'
_journal_page_first o529
_journal_paper_doi 10.1107/S160053681300648X
_journal_volume 69
_journal_year 2013
_chemical_formula_iupac 'C5 H8 N3 +, H2 P O4 -'
_chemical_formula_moiety 'C5 H8 N3 +, H2 O4 P -'
_chemical_formula_sum 'C5 H10 N3 O4 P'
_chemical_formula_weight 207.13
_chemical_name_common Aminomethylpyrimidiniumphosphate
_chemical_name_systematic
;
2-Amino-4-methylpyrimidinium dihydrogen phosphate
;
_space_group_IT_number 2
_space_group_name_Hall '-P 1'
_space_group_name_H-M_alt 'P -1'
_symmetry_cell_setting triclinic
_symmetry_space_group_name_Hall '-P 1'
_symmetry_space_group_name_H-M 'P -1'
_atom_sites_solution_hydrogens geom
_atom_sites_solution_primary direct
_atom_sites_solution_secondary difmap
_cell_angle_alpha 100.562(3)
_cell_angle_beta 99.821(3)
_cell_angle_gamma 102.279(4)
_cell_formula_units_Z 2
_cell_length_a 6.1720(2)
_cell_length_b 7.5616(3)
_cell_length_c 9.9216(4)
_cell_measurement_reflns_used 326
_cell_measurement_temperature 295(2)
_cell_measurement_theta_max 25.99
_cell_measurement_theta_min 2.83
_cell_volume 434.07(3)
_computing_cell_refinement 'CrysAlis PRO (Oxford Diffraction, 2006)'
_computing_data_collection 'CrysAlis CCD (Oxford Diffraction, 2006)'
_computing_data_reduction 'CrysAlis RED (Oxford Diffraction, 2006)'
_computing_molecular_graphics 'Mercury (Macrae <i>et al.</i>, 2008)'
_computing_publication_material 'PLATON (Spek, 2009)'
_computing_structure_refinement 'SHELXL97 (Sheldrick, 2008) and WinGX (Farrugia, 2012)'
_computing_structure_solution 'SHELXS97 (Sheldrick, 2008)'
_diffrn_ambient_temperature 295(2)
_diffrn_measured_fraction_theta_full 0.999
_diffrn_measured_fraction_theta_max 0.999
_diffrn_measurement_device_type 'Oxford Xcalibur Eos (Nova) CCD detector'
_diffrn_measurement_method '\w scans'
_diffrn_radiation_monochromator graphite
_diffrn_radiation_source 'Enhance (Mo) X-ray Source'
_diffrn_radiation_type MoK\a
_diffrn_radiation_wavelength 0.71073
_diffrn_reflns_av_R_equivalents 0.0270
_diffrn_reflns_av_sigmaI/netI 0.0157
_diffrn_reflns_limit_h_max 7
_diffrn_reflns_limit_h_min -7
_diffrn_reflns_limit_k_max 9
_diffrn_reflns_limit_k_min -9
_diffrn_reflns_limit_l_max 12
_diffrn_reflns_limit_l_min -12
_diffrn_reflns_number 9718
_diffrn_reflns_reduction_process
;
;
_diffrn_reflns_theta_full 25.99
_diffrn_reflns_theta_max 25.99
_diffrn_reflns_theta_min 2.83
_exptl_absorpt_coefficient_mu 0.305
_exptl_absorpt_correction_T_max 0.947
_exptl_absorpt_correction_T_min 0.928
_exptl_absorpt_correction_type multi-scan
_exptl_absorpt_process_details '(CrysAlis RED; Oxford Diffraction, 2006)'
_exptl_crystal_colour colourless
_exptl_crystal_density_diffrn 1.585
_exptl_crystal_density_method 'Not Measured'
_exptl_crystal_description block
_exptl_crystal_F_000 216
_exptl_crystal_size_max 0.250
_exptl_crystal_size_mid 0.200
_exptl_crystal_size_min 0.180
_refine_diff_density_max 0.209
_refine_diff_density_min -0.342
_refine_ls_extinction_method none
_refine_ls_goodness_of_fit_ref 1.078
_refine_ls_hydrogen_treatment mixed
_refine_ls_matrix_type full
_refine_ls_number_parameters 125
_refine_ls_number_reflns 1717
_refine_ls_number_restraints 0
_refine_ls_restrained_S_all 1.078
_refine_ls_R_factor_all 0.0340
_refine_ls_R_factor_gt 0.0305
_refine_ls_shift/su_max 0.000
_refine_ls_shift/su_mean 0.000
_refine_ls_structure_factor_coef Fsqd
_refine_ls_weighting_details 'calc w=1/[\s^2^(Fo^2^)+(0.0449P)^2^+0.1805P] where P=(Fo^2^+2Fc^2^)/3'
_refine_ls_weighting_scheme calc
_refine_ls_wR_factor_gt 0.0865
_refine_ls_wR_factor_ref 0.0879
_reflns_number_gt 1546
_reflns_number_total 1717
_reflns_threshold_expression I>2\s(I)
_cod_data_source_file ds2227sup1.cif
_cod_data_source_block I
_cod_database_code 2311139

loop_
_symmetry_equiv_pos_site_id
_symmetry_equiv_pos_as_xyz
1 x,y,z
2 -x,-y,-z

loop_
_atom_site_aniso_label
_atom_site_aniso_U_11
_atom_site_aniso_U_22
_atom_site_aniso_U_33
_atom_site_aniso_U_12
_atom_site_aniso_U_13
_atom_site_aniso_U_23
N1 0.0258(7) 0.0530(9) 0.0348(8) 0.0121(7) 0.0011(6) -0.0069(7)
N2 0.0252(7) 0.0384(8) 0.0319(7) 0.0049(6) 0.0049(6) 0.0030(6)
N3 0.0238(7) 0.0423(8) 0.0309(7) 0.0087(6) 0.0047(6) 0.0069(6)
C1 0.0241(8) 0.0338(8) 0.0303(8) 0.0081(6) 0.0052(6) 0.0081(7)
C2 0.0327(9) 0.0334(8) 0.0331(9) 0.0033(7) 0.0079(7) 0.0048(7)
C3 0.0410(10) 0.0435(10) 0.0373(10) 0.0132(8) 0.0140(8) 0.0003(8)
C4 0.0315(9) 0.0494(10) 0.0403(10) 0.0173(8) 0.0134(8) 0.0103(8)
C5 0.0393(11) 0.0546(12) 0.0424(11) -0.0023(9) 0.0047(8) -0.0077(9)
P1 0.0201(2) 0.0388(3) 0.0242(2) 0.0076(2) 0.0030(2) 0.0046(2)
O1 0.0294(7) 0.0421(7) 0.0492(8) 0.0029(5) -0.0041(6) 0.0177(6)
O2 0.0300(6) 0.0563(8) 0.0293(6) 0.0201(6) 0.0081(5) 0.0126(6)
O3 0.0298(7) 0.0705(9) 0.0280(7) 0.0165(6) 0.0057(5) -0.0015(6)
O4 0.0238(6) 0.0396(6) 0.0379(7) 0.0078(5) 0.0066(5) 0.0106(5)

loop_
_atom_site_type_symbol
_atom_site_label
_atom_site_fract_x
_atom_site_fract_y
_atom_site_fract_z
_atom_site_U_iso_or_equiv
_atom_site_thermal_displace_type
_atom_site_calc_flag
_atom_site_refinement_flags
_atom_site_occupancy
N N1 0.1136(3) 0.3869(2) 1.11795(16) 0.0405(5) Uani . . 1.000
N N2 -0.0464(2) 0.1740(2) 0.90738(15) 0.0332(4) Uani . . 1.000
N N3 0.3480(2) 0.2530(2) 0.99937(15) 0.0326(4) Uani . . 1.000
C C1 0.1379(3) 0.2712(2) 1.00803(17) 0.0293(5) Uani . . 1.000
C C2 -0.0146(3) 0.0613(2) 0.79698(18) 0.0341(5) Uani . . 1.000
C C3 0.2007(3) 0.0371(3) 0.7852(2) 0.0407(6) Uani . . 1.000
C C4 0.3796(3) 0.1362(3) 0.88869(19) 0.0386(6) Uani . . 1.000
C C5 -0.2202(4) -0.0381(3) 0.6843(2) 0.0507(7) Uani . . 1.000
P P1 0.28422(7) 0.48498(6) 0.64883(4) 0.02830(10) Uani . . 1.000
O O1 0.0685(2) 0.31898(17) 0.59152(14) 0.0418(4) Uani . . 1.000
O O2 0.4901(2) 0.39299(18) 0.64980(12) 0.0365(4) Uani . . 1.000
O O3 0.2949(2) 0.5709(2) 0.79898(13) 0.0439(4) Uani . . 1.000
O O4 0.29115(19) 0.61556(16) 0.55043(13) 0.0336(4) Uani . . 1.000
H H1N 0.23060 0.44920 1.18240 0.0490 Uiso calc R 1.000
H H2N -0.01930 0.40020 1.12510 0.0490 Uiso calc R 1.000
H H3 0.21960 -0.04470 0.70830 0.0490 Uiso calc R 1.000
H H3N 0.464(4) 0.319(3) 1.071(2) 0.048(6) Uiso . . 1.000
H H4 0.52500 0.12390 0.88380 0.0460 Uiso calc R 1.000
H H5A -0.31890 -0.12620 0.71950 0.0760 Uiso calc R 1.000
H H5B -0.17500 -0.10210 0.60520 0.0760 Uiso calc R 1.000
H H5C -0.29890 0.05020 0.65580 0.0760 Uiso calc R 1.000
H H1 -0.03370 0.35420 0.54850 0.0630 Uiso calc R 1.000
H H2 0.53240 0.39280 0.57580 0.0550 Uiso calc R 1.000

loop_
_atom_type_symbol
_atom_type_description
_atom_type_scat_dispersion_real
_atom_type_scat_dispersion_imag
_atom_type_scat_source
P P 0.1023 0.0942 'International Tables Vol C Tables 4.2.6.8 and 6.1.1.4'
O O 0.0106 0.0060 'International Tables Vol C Tables 4.2.6.8 and 6.1.1.4'
N N 0.0061 0.0033 'International Tables Vol C Tables 4.2.6.8 and 6.1.1.4'
H H 0.0000 0.0000 'International Tables Vol C Tables 4.2.6.8 and 6.1.1.4'
C C 0.0033 0.0016 'International Tables Vol C Tables 4.2.6.8 and 6.1.1.4'

loop_
_geom_angle_atom_site_label_1
_geom_angle_atom_site_label_2
_geom_angle_atom_site_label_3
_geom_angle
_geom_angle_publ_flag
O3 P1 O4 115.79(8) yes
O1 P1 O3 109.84(8) yes
O1 P1 O4 109.55(7) yes
O1 P1 O2 104.78(7) yes
O2 P1 O4 110.13(7) yes
O2 P1 O3 106.13(7) yes
P1 O1 H1 109.00 no
P1 O2 H2 109.00 no
C1 N2 C2 117.90(15) yes
C1 N3 C4 120.52(15) yes
H1N N1 H2N 120.00 no
C1 N1 H1N 120.00 no
C1 N1 H2N 120.00 no
C1 N3 H3N 117.5(15) no
C4 N3 H3N 121.9(15) no
N1 C1 N3 118.80(16) yes
N1 C1 N2 119.66(17) yes
N2 C1 N3 121.54(15) yes
N2 C2 C3 122.14(16) yes
N2 C2 C5 116.73(17) yes
C3 C2 C5 121.13(17) no
C2 C3 C4 117.84(18) no
N3 C4 C3 120.03(18) yes
C2 C3 H3 121.00 no
C4 C3 H3 121.00 no
C3 C4 H4 120.00 no
N3 C4 H4 120.00 no
C2 C5 H5B 109.00 no
C2 C5 H5C 109.00 no
C2 C5 H5A 109.00 no
H5A C5 H5C 109.00 no
H5B C5 H5C 109.00 no
H5A C5 H5B 110.00 no

loop_
_geom_bond_atom_site_label_1
_geom_bond_atom_site_label_2
_geom_bond_distance
_geom_bond_publ_flag
P1 O3 1.4964(13) yes
P1 O1 1.5623(14) yes
P1 O2 1.5725(14) yes
P1 O4 1.5098(13) yes
O1 H1 0.8200 no
O2 H2 0.8200 no
N1 C1 1.319(2) yes
N2 C2 1.329(2) yes
N2 C1 1.349(2) yes
N3 C1 1.348(2) yes
N3 C4 1.347(2) yes
N1 H2N 0.8600 no
N1 H1N 0.8600 no
N3 H3N 0.90(2) no
C2 C5 1.492(3) no
C2 C3 1.401(3) no
C3 C4 1.347(3) no
C3 H3 0.9300 no
C4 H4 0.9300 no
C5 H5C 0.9600 no
C5 H5A 0.9600 no
C5 H5B 0.9600 no

loop_
_geom_contact_atom_site_label_1
_geom_contact_atom_site_label_2
_geom_contact_distance
_geom_contact_site_symmetry_2
_geom_contact_publ_flag
P1 H3N 2.89(2) 2_667 no
P1 H2N 3.1000 2_567 no
P1 H1 2.8900 2_566 no
P1 H1N 3.0600 2_667 no
P1 H2 2.8800 2_666 no
O1 C3 3.257(2) . no
O1 C5 3.277(3) . no
O1 O4 2.6100(18) 2_566 no
O1 C2 3.099(2) . no
O2 N1 3.000(2) 2_667 no
O2 C4 3.395(2) . no
O2 O4 2.5843(17) 2_666 no
O3 N1 2.845(2) 2_567 no
O3 N3 2.6276(19) 2_667 no
O4 O1 2.6100(18) 2_566 no
O4 O2 2.5843(17) 2_666 no
O1 H5B 2.5800 2_556 no
O2 H1N 2.1400 2_667 no
O3 H3N 1.73(2) 2_667 no
O3 H2N 2.0100 2_567 no
O4 H2 1.8000 2_666 no
O4 H1 1.8000 2_566 no
O4 H3 2.9100 1_565 no
O4 H5A 2.8000 1_665 no
N1 O2 3.000(2) 2_667 no
N1 O3 2.845(2) 2_567 no
N3 O3 2.6276(19) 2_667 no
N2 H4 2.5500 1_455 no
C1 C2 3.481(2) 2_557 no
C2 C1 3.481(2) 2_557 no
C2 O1 3.099(2) . no
C3 O1 3.257(2) . no
C4 O2 3.395(2) . no
C5 O1 3.277(3) . no
C5 H4 2.9800 1_455 no
H1 P1 2.8900 2_566 no
H1 O4 1.8000 2_566 no
H1 H1 2.5500 2_566 no
H1N H2 2.5200 2_667 no
H1N H3N 2.2400 . no
H1N P1 3.0600 2_667 no
H1N O2 2.1400 2_667 no
H2 O4 1.8000 2_666 no
H2 H1N 2.5200 2_667 no
H2 H2 2.4500 2_666 no
H2 P1 2.8800 2_666 no
H2N P1 3.1000 2_567 no
H2N O3 2.0100 2_567 no
H3 O4 2.9100 1_545 no
H3 H5B 2.3900 . no
H3N H1N 2.2400 . no
H3N P1 2.89(2) 2_667 no
H3N O3 1.73(2) 2_667 no
H4 N2 2.5500 1_655 no
H4 C5 2.9800 1_655 no
H5A O4 2.8000 1_445 no
H5B H3 2.3900 . no
H5B O1 2.5800 2_556 no

loop_
_geom_hbond_atom_site_label_D
_geom_hbond_atom_site_label_H
_geom_hbond_atom_site_label_A
_geom_hbond_site_symmetry_A
_geom_hbond_distance_DH
_geom_hbond_distance_HA
_geom_hbond_distance_DA
_geom_hbond_angle_DHA
_geom_hbond_publ_flag
O1 H1 O4 2_566 0.8200 1.8000 2.6100(18) 168.00 yes
N1 H1N O2 2_667 0.8600 2.1400 3.000(2) 177.00 yes
O2 H2 O4 2_666 0.8200 1.8000 2.5843(17) 161.00 yes
N1 H2N O3 2_567 0.8600 2.0100 2.845(2) 163.00 yes
N3 H3N O3 2_667 0.90(2) 1.73(2) 2.6276(19) 173(2) yes
C4 H4 N2 1_655 0.9300 2.5500 3.463(2) 166.00 yes
C5 H5B O1 2_556 0.9600 2.5800 3.531(3) 171.00 yes

loop_
_geom_torsion_atom_site_label_1
_geom_torsion_atom_site_label_2
_geom_torsion_atom_site_label_3
_geom_torsion_atom_site_label_4
_geom_torsion
_geom_torsion_publ_flag
C2 N2 C1 N1 178.81(15) no
C2 N2 C1 N3 -1.3(2) no
C1 N2 C2 C3 2.1(2) no
C1 N2 C2 C5 -177.38(16) no
C4 N3 C1 N1 -179.98(18) no
C4 N3 C1 N2 0.1(2) no
C1 N3 C4 C3 0.3(3) no
N2 C2 C3 C4 -1.7(3) no
C5 C2 C3 C4 177.75(19) no
C2 C3 C4 N3 0.4(3) no
